data_2219255
loop_
_publ_author_name
'Khan, Muhammad Naeem'
'Tahir, M. Nawaz'
'Khan, Misbahul Ain'
'Khan, Islam Ullah'
'Arshad, Muhammad Nadeem'

_publ_section_title
;
 5<i>H</i>-1-Benzothiopyrano[2,3-<i>b</i>]pyridin-5-one
;
_journal_coeditor_code BT2756
_journal_issue 9
_journal_name_full 'Acta Crystallographica Section E'
_journal_page_first o1704
_journal_paper_doi 10.1107/S1600536808024628
_journal_volume 64
_journal_year 2008
_chemical_formula_iupac 'C12 H7 N O S'
_chemical_formula_moiety 'C12 H7 N O S'
_chemical_formula_sum 'C12 H7 N O S'
_chemical_formula_weight 213.26
_chemical_name_systematic
;
5<i>H</i>-1-Benzothiopyrano[2,3-<i>b</i>]pyridin-5-one
;
_space_group_IT_number 14
_symmetry_cell_setting monoclinic
_symmetry_space_group_name_Hall '-P 2ybc'
_symmetry_space_group_name_H-M 'P 1 21/c 1'
_atom_sites_solution_hydrogens geom
_atom_sites_solution_primary direct
_atom_sites_solution_secondary difmap
_audit_creation_method SHELXL-97
_cell_angle_alpha 90.00
_cell_angle_beta 99.333(9)
_cell_angle_gamma 90.00
_cell_formula_units_Z 2
_cell_length_a 7.7308(18)
_cell_length_b 3.8585(9)
_cell_length_c 15.771(3)
_cell_measurement_reflns_used 1189
_cell_measurement_temperature 296(2)
_cell_measurement_theta_max 28.70
_cell_measurement_theta_min 2.62
_cell_volume 464.21(18)
_computing_cell_refinement 'APEX2 (Bruker, 2007)'
_computing_data_collection 'APEX2 (Bruker, 2007)'
_computing_data_reduction 'SAINT (Bruker, 2007)'
_computing_molecular_graphics 'ORTEP-3 for Windows (Farrugia, 1997) and PLATON (Spek, 2003)'
_computing_publication_material 'WinGX (Farrugia, 1999) and PLATON (Spek, 2003)'
_computing_structure_refinement 'SHELXL97 (Sheldrick, 2008)'
_computing_structure_solution 'SHELXS97 (Sheldrick, 2008)'
_diffrn_ambient_temperature 296(2)
_diffrn_detector_area_resol_mean 7.5
_diffrn_measured_fraction_theta_full 0.989
_diffrn_measured_fraction_theta_max 0.989
_diffrn_measurement_device_type 'Bruker Kappa APEXII CCD'
_diffrn_measurement_method \w
_diffrn_radiation_monochromator graphite
_diffrn_radiation_source 'fine-focus sealed tube'
_diffrn_radiation_type MoK\a
_diffrn_radiation_wavelength 0.71073
_diffrn_reflns_av_R_equivalents 0.0344
_diffrn_reflns_av_sigmaI/netI 0.0312
_diffrn_reflns_limit_h_max 10
_diffrn_reflns_limit_h_min -10
_diffrn_reflns_limit_k_max 3
_diffrn_reflns_limit_k_min -5
_diffrn_reflns_limit_l_max 21
_diffrn_reflns_limit_l_min -21
_diffrn_reflns_number 5384
_diffrn_reflns_theta_full 28.70
_diffrn_reflns_theta_max 28.70
_diffrn_reflns_theta_min 2.62
_diffrn_standards_number 0
_exptl_absorpt_coefficient_mu 0.313
_exptl_absorpt_correction_T_max 0.987
_exptl_absorpt_correction_T_min 0.977
_exptl_absorpt_correction_type multi-scan
_exptl_absorpt_process_details '(SADABS; Bruker, 2005)'
_exptl_crystal_colour 'light yellow'
_exptl_crystal_density_diffrn 1.525
_exptl_crystal_density_method 'not measured'
_exptl_crystal_description needle
_exptl_crystal_F_000 220
_exptl_crystal_size_max 0.25
_exptl_crystal_size_mid 0.06
_exptl_crystal_size_min 0.04
_refine_diff_density_max 0.617
_refine_diff_density_min -0.264
_refine_ls_extinction_method none
_refine_ls_goodness_of_fit_ref 1.172
_refine_ls_hydrogen_treatment constr
_refine_ls_matrix_type full
_refine_ls_number_parameters 83
_refine_ls_number_reflns 1189
_refine_ls_number_restraints 0
_refine_ls_restrained_S_all 1.172
_refine_ls_R_factor_all 0.0958
_refine_ls_R_factor_gt 0.0702
_refine_ls_shift/su_max 0.000
_refine_ls_shift/su_mean 0.000
_refine_ls_structure_factor_coef Fsqd
_refine_ls_weighting_details 'calc w=1/[\s^2^(Fo^2^)+(0.064P)^2^+0.435P] where P=(Fo^2^+2Fc^2^)/3'
_refine_ls_weighting_scheme calc
_refine_ls_wR_factor_gt 0.1936
_refine_ls_wR_factor_ref 0.1792
_reflns_number_gt 822
_reflns_number_total 1189
_reflns_threshold_expression I>2\s(I)
_cod_data_source_file bt2756.cif
_cod_data_source_block I
_cod_original_cell_volume 464.20(18)
_cod_original_sg_symbol_H-M 'P 21/c'
_cod_database_code 2219255

loop_
_symmetry_equiv_pos_site_id
_symmetry_equiv_pos_as_xyz
1 x,y,z
2 -x,1/2+y,1/2-z
3 -x,-y,-z
4 x,1/2-y,1/2+z

loop_
_atom_site_type_symbol
_atom_site_label
_atom_site_fract_x
_atom_site_fract_y
_atom_site_fract_z
_atom_site_U_iso_or_equiv
_atom_site_adp_type
_atom_site_calc_flag
_atom_site_refinement_flags
_atom_site_occupancy
_atom_site_disorder_assembly
_atom_site_disorder_group
C C6 0.3852(15) 0.001(3) 0.0576(7) 0.044(2) Uani d P 0.50 . 1
O O1 0.2856(9) -0.006(2) 0.1093(4) 0.083(3) Uani d P 0.50 A 1
C C3B 0.1527(4) -0.2668(8) -0.05322(19) 0.0508(7) Uani d P 0.75 B 1
H H3B 0.0739 -0.2649 -0.0145 0.061 Uiso calc PR 0.75 B 1
N N1B 0.3839(4) -0.2689(8) -0.17028(19) 0.0530(8) Uani d P 0.25 B 1
S S1 0.6613(4) -0.0009(10) -0.08029(19) 0.0481(6) Uani d P 0.50 . 2
C C3A 0.3839(4) -0.2689(8) -0.17028(19) 0.0530(8) Uani d P 0.75 B 2
H H3A 0.4605 -0.2676 -0.2100 0.064 Uiso calc PR 0.75 B 2
N N1A 0.1527(4) -0.2668(8) -0.05322(19) 0.0508(7) Uani d P 0.25 B 2
C C1 0.4368(4) -0.1412(8) -0.08724(19) 0.0444(7) Uani d . 1 . .
C C2 0.3204(4) -0.1406(8) -0.02885(17) 0.0437(7) Uani d . 1 . .
C C4 0.1027(4) -0.3937(9) -0.1335(2) 0.0577(9) Uani d . 1 . .
H H4 -0.0102 -0.4803 -0.1495 0.069 Uiso calc R 1 B 1
C C5 0.2178(5) -0.3955(9) -0.1919(2) 0.0570(9) Uani d . 1 B .
H H5 0.1816 -0.4842 -0.2467 0.068 Uiso calc R 1 C 1

loop_
_atom_site_aniso_label
_atom_site_aniso_U_11
_atom_site_aniso_U_22
_atom_site_aniso_U_33
_atom_site_aniso_U_12
_atom_site_aniso_U_13
_atom_site_aniso_U_23
C6 0.045(6) 0.038(3) 0.047(6) 0.002(4) 0.002(3) 0.008(4)
O1 0.073(4) 0.134(6) 0.053(4) -0.023(4) 0.047(3) -0.015(4)
C3B 0.0496(16) 0.0468(16) 0.0563(17) -0.0002(13) 0.0099(13) 0.0016(13)
N1B 0.0632(19) 0.0482(17) 0.0476(15) 0.0023(14) 0.0090(13) -0.0010(13)
S1 0.0438(17) 0.0620(11) 0.0411(16) -0.0040(13) 0.0145(8) -0.0032(13)
C3A 0.0632(19) 0.0482(17) 0.0476(15) 0.0023(14) 0.0090(13) -0.0010(13)
N1A 0.0496(16) 0.0468(16) 0.0563(17) -0.0002(13) 0.0099(13) 0.0016(13)
C1 0.0434(14) 0.0371(14) 0.0512(16) 0.0028(12) 0.0031(12) 0.0058(12)
C2 0.0522(16) 0.0361(14) 0.0420(14) 0.0059(12) 0.0049(12) 0.0037(11)
C4 0.0501(18) 0.0507(19) 0.066(2) -0.0058(14) -0.0082(15) 0.0034(15)
C5 0.069(2) 0.0495(18) 0.0474(17) 0.0000(16) -0.0075(15) -0.0048(14)

loop_
_atom_type_symbol
_atom_type_description
_atom_type_scat_dispersion_real
_atom_type_scat_dispersion_imag
_atom_type_scat_source
C C 0.0033 0.0000 'International Tables Vol C Tables 4.2.6.8 and 6.1.1.4'
H H 0.0000 0.0000 'International Tables Vol C Tables 4.2.6.8 and 6.1.1.4'
N N 0.0061 0.0000 'International Tables Vol C Tables 4.2.6.8 and 6.1.1.4'
O O 0.0106 0.0000 'International Tables Vol C Tables 4.2.6.8 and 6.1.1.4'
S S 0.1246 0.0000 'International Tables Vol C Tables 4.2.6.8 and 6.1.1.4'

loop_
_geom_angle_atom_site_label_1
_geom_angle_atom_site_label_2
_geom_angle_atom_site_label_3
_geom_angle_site_symmetry_1
_geom_angle_site_symmetry_3
_geom_angle
O1 C6 C2 . . 117.2(11)
O1 C6 C1 . 3_655 117.1(11)
C2 C6 C1 . 3_655 125.7(7)
C4 C3B C2 . . 120.0(3)
C4 C3B H3B . . 120.0
C2 C3B H3B . . 120.0
C5 N1B C1 . . 118.7(3)
C2 S1 C1 3_655 . 94.30(18)
C2 C1 N1B . . 120.0(3)
C2 C1 C6 . 3_655 117.3(5)
N1B C1 C6 . 3_655 122.7(5)
C2 C1 S1 . . 132.8(3)
N1B C1 S1 . . 107.2(2)
C6 C1 S1 3_655 . 15.5(4)
C3B C2 C1 . . 119.7(3)
C3B C2 C6 . . 123.3(5)
C1 C2 C6 . . 117.0(5)
C3B C2 S1 . 3_655 107.4(2)
C1 C2 S1 . 3_655 132.9(3)
C6 C2 S1 . 3_655 15.9(4)
C3B C4 C5 . . 120.6(3)
C3B C4 H4 . . 119.7
C5 C4 H4 . . 119.7
N1B C5 C4 . . 120.9(3)
N1B C5 H5 . . 119.6
C4 C5 H5 . . 119.6

loop_
_geom_bond_atom_site_label_1
_geom_bond_atom_site_label_2
_geom_bond_site_symmetry_2
_geom_bond_distance
C6 O1 . 1.209(9)
C6 C2 . 1.480(13)
C6 C1 3_655 1.481(13)
C3B C4 . 1.355(4)
C3B C2 . 1.380(4)
C3B H3B . 0.9300
N1B C5 . 1.364(5)
N1B C1 . 1.398(4)
S1 C2 3_655 1.791(4)
S1 C1 . 1.803(4)
C1 C2 . 1.388(4)
C1 C6 3_655 1.481(13)
C2 S1 3_655 1.791(4)
C4 C5 . 1.380(5)
C4 H4 . 0.9300
C5 H5 . 0.9300

loop_
_geom_hbond_atom_site_label_D
_geom_hbond_atom_site_label_H
_geom_hbond_atom_site_label_A
_geom_hbond_site_symmetry_A
_geom_hbond_distance_DH
_geom_hbond_distance_HA
_geom_hbond_distance_DA
_geom_hbond_angle_DHA
_geom_hbond_publ_flag
C5 H5 O1 4_544 0.9300 2.5300 3.286(7) 139.00 yes

loop_
_geom_torsion_atom_site_label_1
_geom_torsion_atom_site_label_2
_geom_torsion_atom_site_label_3
_geom_torsion_atom_site_label_4
_geom_torsion_site_symmetry_1
_geom_torsion_site_symmetry_4
_geom_torsion
C5 N1B C1 C2 . . -0.8(5)
C5 N1B C1 C6 . 3_655 179.5(6)
C5 N1B C1 S1 . . 179.4(3)
C2 S1 C1 C2 3_655 . -0.2(4)
C2 S1 C1 N1B 3_655 . 179.6(2)
C2 S1 C1 C6 3_655 3_655 0(2)
C4 C3B C2 C1 . . 0.6(5)
C4 C3B C2 C6 . . -179.8(6)
C4 C3B C2 S1 . 3_655 -179.7(3)
N1B C1 C2 C3B . . 0.1(4)
C6 C1 C2 C3B 3_655 . 179.7(6)
S1 C1 C2 C3B . . 179.8(3)
N1B C1 C2 C6 . . -179.6(6)
C6 C1 C2 C6 3_655 . 0.1(11)
S1 C1 C2 C6 . . 0.2(6)
N1B C1 C2 S1 . 3_655 -179.5(3)
C6 C1 C2 S1 3_655 3_655 0.2(6)
S1 C1 C2 S1 . 3_655 0.2(6)
O1 C6 C2 C3B . . 2.2(15)
C1 C6 C2 C3B 3_655 . -179.7(7)
O1 C6 C2 C1 . . -178.2(10)
C1 C6 C2 C1 3_655 . -0.1(12)
O1 C6 C2 S1 . 3_655 2.0(11)
C1 C6 C2 S1 3_655 3_655 -180(3)
C2 C3B C4 C5 . . -0.5(5)
C1 N1B C5 C4 . . 0.9(5)
C3B C4 C5 N1B . . -0.2(5)
